data_1517108
loop_
_publ_author_name
'Lukose, Binit'
'Kuc, Agnieszka'
'Frenzel, Johannes'
'Heine, Thomas'

_publ_section_title
;
 On the reticular construction concept of covalent organic frameworks.
;
_journal_name_full 'Beilstein journal of nanotechnology'
_journal_page_first 60
_journal_page_last 70
_journal_paper_doi 10.3762/bjnano.1.8
_journal_volume 1
_journal_year 2010
_chemical_compound_source 'see text'
_chemical_formula_moiety 'C12 H8 B3 O3, C6 H4'
_chemical_formula_sum 'C6 H4 B3 O3'
_chemical_formula_weight 308.71
_chemical_name_systematic ?
_space_group_IT_number 12
_symmetry_cell_setting monoclinic
_symmetry_Int_Tables_number 12
_symmetry_space_group_name_Hall '-C 2y'
_symmetry_space_group_name_H-M 'C 1 2/m 1'
_atom_sites_solution_hydrogens ' ?'
_atom_sites_solution_primary ' ?'
_atom_sites_solution_secondary ' ?'
_cell_angle_alpha 90
_cell_angle_beta 90.2590
_cell_angle_gamma 90
_cell_formula_units_Z 4
_cell_length_a 35.97170
_cell_length_b 22.41020
_cell_length_c 3.68680
_cell_volume 2972.021
_computing_publication_material 'PLATON (Spek, 2003)'
_diffrn_radiation_probe x-ray
_diffrn_radiation_type MoK\a
_diffrn_radiation_wavelength 0.71073
_diffrn_reflns_reduction_process
;
;
_exptl_absorpt_coefficient_mu 0.045
_exptl_absorpt_correction_type ' ?'
_exptl_crystal_colour ' ?'
_exptl_crystal_density_diffrn 0.690
_exptl_crystal_density_method 'Not Measured'
_exptl_crystal_description ' ?'
_exptl_crystal_F_000 636
_refine_ls_extinction_method ' ?'
_refine_ls_hydrogen_treatment ' ?'
_refine_ls_number_restraints 0
_refine_ls_weighting_scheme ?
_cod_data_source_file COF-1M_inc-z_1.cif
_cod_data_source_block block_1
_cod_depositor_comments
;
The following automatic conversions were performed:

'_symmetry_cell_setting' value 'Monoclinic' changed to 'monoclinic'
according to
/usr/data/users/saulius/automatic-downloads/retrospective/Beilstein/lib/dictionaries/cif_core.dic
dictionary named 'cif_core.dic' version 2.4.2 from 2011-04-26.

Automatic conversion script
Id: cif_fix_values 2281 2013-09-26 08:29:07Z andrius 
;
_cod_original_sg_symbol_H-M 'C 2/m'
_cod_original_formula_sum ' B3 O3, C6 H4'
_cod_database_code 1517108

loop_
_symmetry_equiv_pos_site_id
_symmetry_equiv_pos_as_xyz
1 x,y,z
2 -x,y,-z
3 -x,-y,-z
4 x,-y,z
5 1/2+x,1/2+y,z
6 1/2-x,1/2+y,-z
7 1/2-x,1/2-y,-z
8 1/2+x,1/2-y,z

loop_
_atom_site_label
_atom_site_type_symbol
_atom_site_thermal_displace_type
_atom_site_fract_x
_atom_site_fract_y
_atom_site_fract_z
_atom_site_occupancy
_atom_site_U_iso_or_equiv
O O Uiso 0.35151 0.05394 0.40605 1.000 0.0500
O1 O Uiso 0.29738 0.00000 0.18950 1.000 0.0500
C C Uiso 0.29632 0.11182 0.18527 1.000 0.0500
C1 C Uiso 0.29583 0.22071 0.18333 1.000 0.0500
C1# C Uiso 0.31359 0.16706 0.25435 1.000 0.0500
C2 C Uiso 0.25966 0.22184 0.03863 1.000 0.0500
C3 C Uiso 0.24214 0.16706 -0.03142 1.000 0.0500
C4 C Uiso 0.26002 0.11355 0.04013 1.000 0.0500
B B Uiso 0.31550 0.05362 0.26200 1.000 0.0500
B1 B Uiso 0.36918 0.00000 0.47670 1.000 0.0500
C23 C Uiso 0.09228 0.50000 0.36910 1.000 0.0500
C24 C Uiso 0.07342 0.44627 0.29367 1.000 0.0500
C25 C Uiso 0.03771 0.44602 0.15083 1.000 0.0500
C26 C Uiso 0.01893 0.50000 0.07570 1.000 0.0500
H7 H Uiso 0.31001 0.26332 0.24003 1.000 0.0600
H8 H Uiso 0.34189 0.16756 0.36762 1.000 0.0600
H9 H Uiso 0.24541 0.07132 -0.01834 1.000 0.0600
H10 H Uiso 0.21361 0.16719 -0.14554 1.000 0.0600
H H Uiso 0.02341 0.40398 0.09363 1.000 0.0600
H1 H Uiso 0.08722 0.40374 0.34889 1.000 0.0600

loop_
_atom_type_symbol
_atom_type_description
_atom_type_scat_dispersion_real
_atom_type_scat_dispersion_imag
_atom_type_scat_source
O O 0.0106 0.0060 'International Tables Vol C Tables 4.2.6.8 and 6.1.1.4'
B B 0.0013 0.0007 'International Tables Vol C Tables 4.2.6.8 and 6.1.1.4'
H H 0.0000 0.0000 'International Tables Vol C Tables 4.2.6.8 and 6.1.1.4'
C C 0.0033 0.0016 'International Tables Vol C Tables 4.2.6.8 and 6.1.1.4'

loop_
_geom_angle_atom_site_label_1
_geom_angle_atom_site_label_2
_geom_angle_atom_site_label_3
_geom_angle
_geom_angle_site_symmetry_1
_geom_angle_site_symmetry_3
_geom_angle_publ_flag
B O B1 119.27 . . yes
B O1 B 119.32 . 4_555 yes
C1# C C4 116.86 . . no
C1# C B 121.85 . . yes
C4 C B 121.29 . . yes
C1# C1 C2 120.86 . . no
C C1# C1 121.74 . . no
C1 C2 C3 117.95 . . no
C1 C2 C2 121.75 . 7_555 no
C2 C2 C3 120.30 7_555 . no
C2 C3 C4 120.96 . . no
C C4 C3 121.64 . . no
C1# C1 H7 120.00 . . no
C2 C1 H7 119.00 . . no
C1 C1# H8 119.00 . . no
C C1# H8 119.00 . . no
C2 C3 H10 119.00 . . no
C4 C3 H10 120.00 . . no
C C4 H9 119.00 . . no
C3 C4 H9 119.00 . . no
C24 C23 C24 117.40 . 4_565 no
C23 C24 C25 121.53 . . no
C24 C25 C26 120.84 . . no
C25 C26 C25 117.85 . 4_565 no
C25 C24 H1 119.00 . . no
C23 C24 H1 119.00 . . no
C24 C25 H 121.00 . . no
C26 C25 H 118.00 . . no
O B O1 120.64 . . yes
O1 B C 119.94 . . yes
O B C 119.42 . . yes
O B1 O 120.86 . 4_555 yes

loop_
_geom_bond_atom_site_label_1
_geom_bond_atom_site_label_2
_geom_bond_distance
_geom_bond_site_symmetry_2
_geom_bond_publ_flag
O B 1.3978 . yes
O B1 1.3898 . yes
O1 B 1.3924 . yes
O1 B 1.3924 4_555 yes
C C1# 1.4078 . no
C C4 1.4095 . no
C B 1.5018 . yes
C1 C1# 1.3859 . no
C1 C2 1.4042 . no
C2 C3 1.4034 . no
C2 C2 1.4681 7_555 no
C3 C4 1.3855 . no
C1 H7 1.1000 . no
C1# H8 1.1000 . no
C3 H10 1.1100 . no
C4 H9 1.1000 . no
C23 C24 1.4092 . no
C23 C24 1.4092 4_565 no
C24 C25 1.3861 . no
C25 C26 1.4124 . no
C24 H1 1.0900 . no
C25 H 1.0900 . no

loop_
_geom_contact_atom_site_label_1
_geom_contact_atom_site_label_2
_geom_contact_distance
_geom_contact_site_symmetry_2
_geom_contact_publ_flag
O C24 2.9139 7_556 no
O C23 2.4943 6_546 no
O C23 2.4943 7_556 no
O H8 2.5700 . no
O H1 2.5600 7_556 no
O1 H9 2.5700 . no
O1 H9 2.5700 4_555 no
C C4 3.4172 1_556 no
C1 C2 3.4167 1_556 no
C2 C1 3.4167 1_554 no
C4 C 3.4172 1_554 no
C23 B1 3.4183 6_555 no
C23 O 2.4943 6_556 no
C23 B1 3.4183 6_555 no
C23 O 2.4943 7_556 no
C24 O 2.9139 7_556 no
C24 C25 3.4167 1_556 no
C24 B1 2.5326 6_556 no
C24 B1 2.5326 7_556 no
C25 C25 2.9274 2_555 no
C25 C26 2.5093 3_565 no
C25 C26 2.5093 2_555 no
C25 C24 3.4167 1_554 no
C26 C25 2.5093 2_555 no
C26 C26 3.4178 2_556 no
C26 C26 3.4178 3_566 no
C26 C25 2.5093 3_565 no
C1 H10 2.5400 7_555 no
C3 H7 2.5600 7_555 no
C25 H 2.5500 2_555 no
C26 H 2.7100 3_565 no
C26 H 2.7100 2_555 no
B1 C24 2.5326 6_546 no
B1 C23 3.4183 6_545 no
B1 C23 3.4183 7_555 no
B1 C24 2.5326 7_556 no
B1 H1 2.7400 6_546 no
B1 H1 2.7400 7_556 no
H C26 2.7100 2_555 no
H H 1.8200 2_555 no
H C25 2.5500 2_555 no
H C26 2.7100 3_565 no
H1 O 2.5600 7_556 no
H1 B1 2.7400 7_556 no
H1 B1 2.7400 6_556 no
H7 C3 2.5600 7_555 no
H7 H10 1.8100 7_555 no
H8 O 2.5700 . no
H9 O1 2.5700 . no
H10 C1 2.5400 7_555 no
H10 H7 1.8100 7_555 no

loop_
_geom_torsion_atom_site_label_1
_geom_torsion_atom_site_label_2
_geom_torsion_atom_site_label_3
_geom_torsion_atom_site_label_4
_geom_torsion
_geom_torsion_site_symmetry_1
_geom_torsion_site_symmetry_3
_geom_torsion_site_symmetry_4
_geom_torsion_publ_flag
B O B1 O -0.00 . . 4_555 no
B1 O B C -180.00 . . . no
B1 O B O1 0.02 . . . no
B O1 B O 0.00 4_555 . . no
B O1 B C -180.00 4_555 . . no
B C C1# C1 -180.00 . . . no
C1# C C4 C3 0.00 . . . no
C4 C C1# C1 -0.00 . . . no
C4 C B O1 0.02 . . . no
C1# C B O -0.02 . . . no
C1# C B O1 -180.00 . . . no
B C C4 C3 -179.98 . . . no
C4 C B O -179.98 . . . no
C1# C1 C2 C3 0.02 . . . no
C1# C1 C2 C2 -180.00 . . 7_555 no
C2 C1 C1# C -0.00 . . . no
C3 C2 C2 C3 180.00 . 7_555 7_555 no
C1 C2 C2 C1 -180.00 . 7_555 7_555 no
C1 C2 C3 C4 -0.00 . . . no
C2 C2 C3 C4 -180.00 7_555 . . no
C1 C2 C2 C3 0.00 . 7_555 7_555 no
C3 C2 C2 C1 -0.00 . 7_555 7_555 no
C2 C3 C4 C -0.02 . . . no
C24 C23 C24 C25 0.00 4_565 . . no
C23 C24 C25 C26 0.02 . . . no
C24 C25 C26 C25 -0.02 . . 4_565 no
